data_7123411
loop_
_publ_author_name
'Mo, Yiran'
'Liu, Siyang'
'Liu, Yingying'
'Ye, Ling'
'Shi, Zhichuan'
'Zhao, Zhi-Gang'
'Li, Xuefeng'

_publ_section_title
;
 Highly stereoselective synthesis of 2,3-dihydrofurans via cascade Michael
 addition-alkylation process: nitro group as the leaving group
;
_journal_name_full 'Chemical Communications'
_journal_paper_doi 10.1039/C9CC01509D
_journal_year 2019
_chemical_formula_sum 'C19 H13 N O3'
_chemical_formula_weight 303.30
_space_group_crystal_system monoclinic
_space_group_IT_number 14
_space_group_name_Hall '-P 2ybc'
_space_group_name_H-M_alt 'P 1 21/c 1'
_symmetry_space_group_name_Hall '-P 2ybc'
_symmetry_space_group_name_H-M 'P 1 21/c 1'
_atom_sites_solution_hydrogens geom
_audit_creation_method SHELXL-2016/6
_audit_update_record
;
2019-04-11 deposited with the CCDC.    2019-05-07 downloaded from the CCDC.
;
_cell_angle_alpha 90
_cell_angle_beta 94.814(2)
_cell_angle_gamma 90
_cell_formula_units_Z 4
_cell_length_a 8.6309(5)
_cell_length_b 20.4650(11)
_cell_length_c 8.3752(4)
_cell_measurement_reflns_used 6011
_cell_measurement_temperature 100(2)
_cell_measurement_theta_max 27.17
_cell_measurement_theta_min 2.61
_cell_volume 1474.10(14)
_computing_structure_refinement 'SHELXL-2016/6 (Sheldrick, 2016)'
_computing_structure_solution 'SHELXT 2014/5 (Sheldrick, 2014)'
_diffrn_ambient_temperature 100(2)
_diffrn_measured_fraction_theta_full 0.998
_diffrn_measured_fraction_theta_max 0.998
_diffrn_measurement_device_type 'Bruker APEX-II CCD'
_diffrn_measurement_method '\f and \w scans'
_diffrn_radiation_type MoK\a
_diffrn_radiation_wavelength 0.71073
_diffrn_reflns_av_R_equivalents 0.0875
_diffrn_reflns_av_unetI/netI 0.0653
_diffrn_reflns_Laue_measured_fraction_full 0.998
_diffrn_reflns_Laue_measured_fraction_max 0.998
_diffrn_reflns_limit_h_max 11
_diffrn_reflns_limit_h_min -11
_diffrn_reflns_limit_k_max 27
_diffrn_reflns_limit_k_min -27
_diffrn_reflns_limit_l_max 11
_diffrn_reflns_limit_l_min -10
_diffrn_reflns_number 20225
_diffrn_reflns_point_group_measured_fraction_full 0.998
_diffrn_reflns_point_group_measured_fraction_max 0.998
_diffrn_reflns_theta_full 25.242
_diffrn_reflns_theta_max 28.697
_diffrn_reflns_theta_min 2.636
_exptl_absorpt_coefficient_mu 0.093
_exptl_crystal_density_diffrn 1.367
_exptl_crystal_description block
_exptl_crystal_F_000 632
_exptl_crystal_recrystallization_method 'Re-crystallisation from solvent: EtOAc/petroleum ether'
_exptl_crystal_size_max 0.3
_exptl_crystal_size_mid 0.25
_exptl_crystal_size_min 0.1
_refine_diff_density_max 0.352
_refine_diff_density_min -0.265
_refine_diff_density_rms 0.067
_refine_ls_extinction_coef 0.014(3)
_refine_ls_extinction_expression Fc^*^=kFc[1+0.001xFc^2^\l^3^/sin(2\q)]^-1/4^
_refine_ls_extinction_method 'SHELXL-2016/6 (Sheldrick 2016)'
_refine_ls_goodness_of_fit_ref 1.067
_refine_ls_hydrogen_treatment constr
_refine_ls_matrix_type full
_refine_ls_number_parameters 209
_refine_ls_number_reflns 3807
_refine_ls_number_restraints 0
_refine_ls_restrained_S_all 1.067
_refine_ls_R_factor_all 0.1032
_refine_ls_R_factor_gt 0.0524
_refine_ls_shift/su_max 0.000
_refine_ls_shift/su_mean 0.000
_refine_ls_structure_factor_coef Fsqd
_refine_ls_weighting_details 'w=1/[\s^2^(Fo^2^)+(0.0686P)^2^+0.5805P] where P=(Fo^2^+2Fc^2^)/3'
_refine_ls_weighting_scheme calc
_refine_ls_wR_factor_gt 0.1228
_refine_ls_wR_factor_ref 0.1642
_reflns_Friedel_coverage 0.000
_reflns_number_gt 2439
_reflns_number_total 3807
_reflns_threshold_expression 'I > 2\s(I)'
_cod_data_source_file c9cc01509d2.cif
_cod_data_source_block mo_d1_0ma
_cod_database_code 7123411
_shelx_shelxl_version_number 2016/6
_shelx_space_group_comment
;
The symmetry employed for this shelxl refinement is uniquely defined
by the following loop, which should always be used as a source of
symmetry information in preference to the above space-group names.
They are only intended as comments.
;

loop_
_space_group_symop_operation_xyz
'x, y, z'
'-x, y+1/2, -z+1/2'
'-x, -y, -z'
'x, -y-1/2, z-1/2'

loop_
_atom_site_label
_atom_site_type_symbol
_atom_site_fract_x
_atom_site_fract_y
_atom_site_fract_z
_atom_site_U_iso_or_equiv
_atom_site_adp_type
_atom_site_occupancy
_atom_site_site_symmetry_order
_atom_site_calc_flag
_atom_site_refinement_flags_posn
_atom_site_refinement_flags_adp
O1 O 0.10607(19) 0.60102(7) 0.87433(19) 0.0371(4) Uani 1 1 d . .
N1 N 0.1832(2) 0.65202(8) 0.8732(2) 0.0278(4) Uani 1 1 d . .
O2 O 0.15734(18) 0.70027(7) 0.95381(18) 0.0341(4) Uani 1 1 d . .
O3 O 0.41389(19) 0.54598(7) 0.7525(2) 0.0371(4) Uani 1 1 d . .
C1 C 0.6517(3) 0.91464(10) 0.5625(3) 0.0315(5) Uani 1 1 d . .
H1 H 0.680407 0.958204 0.539165 0.038 Uiso 1 1 calc R U
C2 C 0.5178(3) 0.90285(9) 0.6429(3) 0.0298(5) Uani 1 1 d . .
H6 H 0.456694 0.938555 0.673793 0.036 Uiso 1 1 calc R U
C3 C 0.4749(2) 0.84024(9) 0.6769(2) 0.0250(4) Uani 1 1 d . .
H7 H 0.383642 0.833076 0.730459 0.030 Uiso 1 1 calc R U
C4 C 0.5645(2) 0.78594(9) 0.6334(2) 0.0224(4) Uani 1 1 d . .
C5 C 0.5250(2) 0.71920(9) 0.6660(2) 0.0228(4) Uani 1 1 d . .
C6 C 0.3931(2) 0.70668(9) 0.7600(2) 0.0229(4) Uani 1 1 d . .
H8 H 0.362684 0.742091 0.823671 0.028 Uiso 1 1 calc R U
C7 C 0.3096(2) 0.65200(9) 0.7682(2) 0.0238(4) Uani 1 1 d . .
C8 C 0.3263(2) 0.58625(9) 0.6877(2) 0.0251(4) Uani 1 1 d . .
C9 C 0.2365(2) 0.57394(9) 0.5330(2) 0.0239(4) Uani 1 1 d . .
C10 C 0.2366(3) 0.51076(10) 0.4695(3) 0.0310(5) Uani 1 1 d . .
H9 H 0.294891 0.477143 0.524886 0.037 Uiso 1 1 calc R U
C11 C 0.1515(3) 0.49730(10) 0.3260(3) 0.0351(5) Uani 1 1 d . .
H10 H 0.150601 0.454291 0.283240 0.042 Uiso 1 1 calc R U
C12 C 0.0676(3) 0.54638(11) 0.2445(3) 0.0342(5) Uani 1 1 d . .
H2 H 0.008920 0.536809 0.146168 0.041 Uiso 1 1 calc R U
C13 C 0.7405(3) 0.86374(10) 0.5179(2) 0.0293(5) Uani 1 1 d . .
H3 H 0.830922 0.872176 0.463917 0.035 Uiso 1 1 calc R U
C14 C 0.6992(2) 0.79828(9) 0.5512(2) 0.0242(4) Uani 1 1 d . .
C15 C 0.7894(2) 0.74528(10) 0.5025(2) 0.0291(5) Uani 1 1 d . .
H4 H 0.879339 0.753575 0.447565 0.035 Uiso 1 1 calc R U
C16 C 0.7487(3) 0.68227(10) 0.5336(3) 0.0308(5) Uani 1 1 d . .
H5 H 0.809544 0.647156 0.498882 0.037 Uiso 1 1 calc R U
C17 C 0.6180(2) 0.66926(10) 0.6164(2) 0.0276(4) Uani 1 1 d . .
H13 H 0.592397 0.625255 0.638958 0.033 Uiso 1 1 calc R U
C19 C 0.0686(3) 0.60950(10) 0.3053(3) 0.0313(5) Uani 1 1 d . .
H12 H 0.012316 0.643160 0.247895 0.038 Uiso 1 1 calc R U
C20 C 0.1519(2) 0.62326(9) 0.4501(2) 0.0255(4) Uani 1 1 d . .
H11 H 0.151504 0.666235 0.492966 0.031 Uiso 1 1 calc R U

loop_
_atom_site_aniso_label
_atom_site_aniso_U_11
_atom_site_aniso_U_22
_atom_site_aniso_U_33
_atom_site_aniso_U_23
_atom_site_aniso_U_13
_atom_site_aniso_U_12
O1 0.0373(9) 0.0338(8) 0.0409(9) 0.0015(7) 0.0084(7) -0.0132(7)
N1 0.0263(9) 0.0260(9) 0.0316(9) 0.0018(7) 0.0045(8) -0.0030(7)
O2 0.0335(9) 0.0292(8) 0.0410(9) -0.0021(6) 0.0123(7) 0.0028(6)
O3 0.0420(9) 0.0212(7) 0.0455(10) 0.0016(6) -0.0118(8) 0.0023(6)
C1 0.0323(12) 0.0239(10) 0.0377(12) 0.0051(9) -0.0002(10) -0.0059(9)
C2 0.0323(11) 0.0206(9) 0.0360(11) -0.0016(8) -0.0002(9) -0.0005(8)
C3 0.0255(10) 0.0224(9) 0.0267(10) -0.0003(7) 0.0006(8) -0.0016(8)
C4 0.0232(10) 0.0222(9) 0.0211(9) -0.0001(7) -0.0015(8) -0.0012(7)
C5 0.0243(10) 0.0207(9) 0.0229(9) 0.0000(7) 0.0001(8) -0.0022(7)
C6 0.0262(10) 0.0195(9) 0.0232(9) 0.0001(7) 0.0020(8) -0.0002(7)
C7 0.0247(10) 0.0227(9) 0.0242(9) 0.0017(7) 0.0033(8) -0.0001(7)
C8 0.0241(10) 0.0190(9) 0.0322(10) 0.0018(8) 0.0024(9) -0.0021(7)
C9 0.0237(10) 0.0218(9) 0.0269(10) 0.0012(7) 0.0058(8) -0.0021(7)
C10 0.0339(12) 0.0236(10) 0.0353(11) -0.0016(8) 0.0025(10) 0.0018(8)
C11 0.0420(13) 0.0290(11) 0.0342(11) -0.0082(9) 0.0029(10) 0.0014(9)
C12 0.0358(13) 0.0399(12) 0.0265(11) -0.0024(9) 0.0005(10) -0.0014(9)
C13 0.0282(11) 0.0288(11) 0.0305(11) 0.0039(8) 0.0008(9) -0.0056(8)
C14 0.0231(10) 0.0251(10) 0.0240(9) 0.0013(7) -0.0008(8) -0.0036(7)
C15 0.0266(11) 0.0320(11) 0.0294(10) 0.0015(8) 0.0066(9) -0.0005(8)
C16 0.0298(11) 0.0275(11) 0.0359(11) -0.0020(8) 0.0078(10) 0.0033(8)
C17 0.0292(11) 0.0203(9) 0.0332(11) -0.0003(8) 0.0035(9) -0.0009(8)
C19 0.0337(12) 0.0319(11) 0.0285(10) 0.0029(8) 0.0036(9) 0.0028(9)
C20 0.0271(10) 0.0228(9) 0.0270(10) -0.0004(7) 0.0045(8) -0.0014(8)

loop_
_atom_type_symbol
_atom_type_description
_atom_type_scat_dispersion_real
_atom_type_scat_dispersion_imag
_atom_type_scat_source
C C 0.0033 0.0016 'International Tables Vol C Tables 4.2.6.8 and 6.1.1.4'
H H 0.0000 0.0000 'International Tables Vol C Tables 4.2.6.8 and 6.1.1.4'
O O 0.0106 0.0060 'International Tables Vol C Tables 4.2.6.8 and 6.1.1.4'
N N 0.0061 0.0033 'International Tables Vol C Tables 4.2.6.8 and 6.1.1.4'

loop_
_geom_angle_atom_site_label_1
_geom_angle_atom_site_label_2
_geom_angle_atom_site_label_3
_geom_angle
O2 N1 O1 123.43(17)
O2 N1 C7 120.82(16)
O1 N1 C7 115.75(16)
C13 C1 C2 120.22(18)
C13 C1 H1 119.9
C2 C1 H1 119.9
C3 C2 C1 120.49(19)
C3 C2 H6 119.8
C1 C2 H6 119.8
C2 C3 C4 121.07(19)
C2 C3 H7 119.5
C4 C3 H7 119.5
C3 C4 C14 118.07(17)
C3 C4 C5 123.45(17)
C14 C4 C5 118.47(17)
C17 C5 C4 119.37(17)
C17 C5 C6 122.02(17)
C4 C5 C6 118.49(16)
C7 C6 C5 128.58(17)
C7 C6 H8 115.7
C5 C6 H8 115.7
C6 C7 N1 117.74(17)
C6 C7 C8 130.36(18)
N1 C7 C8 111.87(15)
O3 C8 C9 122.56(18)
O3 C8 C7 118.78(18)
C9 C8 C7 118.66(17)
C20 C9 C10 119.75(19)
C20 C9 C8 121.87(17)
C10 C9 C8 118.38(18)
C11 C10 C9 119.9(2)
C11 C10 H9 120.1
C9 C10 H9 120.1
C10 C11 C12 120.1(2)
C10 C11 H10 119.9
C12 C11 H10 119.9
C11 C12 C19 120.5(2)
C11 C12 H2 119.8
C19 C12 H2 119.8
C1 C13 C14 120.72(19)
C1 C13 H3 119.6
C14 C13 H3 119.6
C15 C14 C13 120.89(18)
C15 C14 C4 119.69(17)
C13 C14 C4 119.42(18)
C16 C15 C14 120.76(18)
C16 C15 H4 119.6
C14 C15 H4 119.6
C15 C16 C17 120.34(19)
C15 C16 H5 119.8
C17 C16 H5 119.8
C5 C17 C16 121.36(18)
C5 C17 H13 119.3
C16 C17 H13 119.3
C20 C19 C12 119.8(2)
C20 C19 H12 120.1
C12 C19 H12 120.1
C19 C20 C9 119.99(18)
C19 C20 H11 120.0
C9 C20 H11 120.0

loop_
_geom_bond_atom_site_label_1
_geom_bond_atom_site_label_2
_geom_bond_distance
O1 N1 1.239(2)
N1 O2 1.227(2)
N1 C7 1.457(2)
O3 C8 1.215(2)
C1 C13 1.364(3)
C1 C2 1.406(3)
C1 H1 0.9500
C2 C3 1.371(3)
C2 H6 0.9500
C3 C4 1.419(3)
C3 H7 0.9500
C4 C14 1.423(3)
C4 C5 1.440(3)
C5 C17 1.385(3)
C5 C6 1.459(3)
C6 C7 1.336(3)
C6 H8 0.9500
C7 C8 1.518(3)
C8 C9 1.474(3)
C9 C20 1.396(3)
C9 C10 1.398(3)
C10 C11 1.383(3)
C10 H9 0.9500
C11 C12 1.384(3)
C11 H10 0.9500
C12 C19 1.388(3)
C12 H2 0.9500
C13 C14 1.420(3)
C13 H3 0.9500
C14 C15 1.415(3)
C15 C16 1.367(3)
C15 H4 0.9500
C16 C17 1.399(3)
C16 H5 0.9500
C17 H13 0.9500
C19 C20 1.386(3)
C19 H12 0.9500
C20 H11 0.9500

loop_
_geom_torsion_atom_site_label_1
_geom_torsion_atom_site_label_2
_geom_torsion_atom_site_label_3
_geom_torsion_atom_site_label_4
_geom_torsion
C13 C1 C2 C3 -0.2(3)
C1 C2 C3 C4 0.5(3)
C2 C3 C4 C14 -0.9(3)
C2 C3 C4 C5 -179.97(19)
C3 C4 C5 C17 178.78(19)
C14 C4 C5 C17 -0.3(3)
C3 C4 C5 C6 -5.1(3)
C14 C4 C5 C6 175.83(17)
C17 C5 C6 C7 -24.3(3)
C4 C5 C6 C7 159.7(2)
C5 C6 C7 N1 179.54(18)
C5 C6 C7 C8 1.5(4)
O2 N1 C7 C6 -1.7(3)
O1 N1 C7 C6 178.19(18)
O2 N1 C7 C8 176.70(17)
O1 N1 C7 C8 -3.4(2)
C6 C7 C8 O3 86.7(3)
N1 C7 C8 O3 -91.4(2)
C6 C7 C8 C9 -92.8(3)
N1 C7 C8 C9 89.1(2)
O3 C8 C9 C20 -171.7(2)
C7 C8 C9 C20 7.8(3)
O3 C8 C9 C10 8.7(3)
C7 C8 C9 C10 -171.84(18)
C20 C9 C10 C11 -0.7(3)
C8 C9 C10 C11 178.94(19)
C9 C10 C11 C12 0.6(3)
C10 C11 C12 C19 0.3(3)
C2 C1 C13 C14 0.2(3)
C1 C13 C14 C15 178.8(2)
C1 C13 C14 C4 -0.6(3)
C3 C4 C14 C15 -178.48(18)
C5 C4 C14 C15 0.6(3)
C3 C4 C14 C13 0.9(3)
C5 C4 C14 C13 -179.96(18)
C13 C14 C15 C16 -179.5(2)
C4 C14 C15 C16 0.0(3)
C14 C15 C16 C17 -0.9(3)
C4 C5 C17 C16 -0.7(3)
C6 C5 C17 C16 -176.6(2)
C15 C16 C17 C5 1.3(3)
C11 C12 C19 C20 -1.1(3)
C12 C19 C20 C9 1.0(3)
C10 C9 C20 C19 -0.1(3)
C8 C9 C20 C19 -179.75(18)
